data_2020207
loop_
_publ_author_name
'Viriyarattanasak, Chotika'
'Shiro, Motoo'
'Munekawa, Shigeru'
'Franks, Felix'
'Ikeda, Satomi'
'Kajiwara, Kazuhito'

_publ_section_title
;
 Dehydration of raffinose pentahydrate: structures of raffinose 5-,
 4.433-, 4.289- and 4.127-hydrate at 93K
;
_journal_coeditor_code SK3602
_journal_issue 11
_journal_name_full 'Acta Crystallographica Section C'
_journal_page_first
;
;
_journal_paper_doi 10.1107/S2053229615017374
_journal_volume 71
_journal_year 2015
_chemical_formula_iupac 'C18 H32 O16 , 5H2 O'
_chemical_formula_moiety 'C18 H32 O16, 5(H2 O)'
_chemical_formula_sum 'C18 H42 O21'
_chemical_formula_weight 594.52
_chemical_name_common 'raffinose pentahydrate'
_chemical_name_systematic
'<i>O</i>-\a-<i>D</i>-Galactopyranosyl-(1 \\rightarrow 6)-\a-<i>D</i>-glucopyranosyl-(1 \\rightarrow 2)-\b-<i>D</i>-fructofuranose pentahydrate'
_space_group_IT_number 19
_symmetry_cell_setting orthorhombic
_symmetry_space_group_name_Hall 'P 2ac 2ab'
_symmetry_space_group_name_H-M 'P 21 21 21'
_atom_sites_solution_hydrogens geom
_atom_sites_solution_primary direct
_atom_sites_solution_secondary difmap
_cell_angle_alpha 90.0
_cell_angle_beta 90.0
_cell_angle_gamma 90.0
_cell_formula_units_Z 4
_cell_length_a 8.88472(16)
_cell_length_b 12.2592(2)
_cell_length_c 23.7676(7)
_cell_measurement_reflns_used 23501
_cell_measurement_temperature 93
_cell_measurement_theta_max 68.22
_cell_measurement_theta_min 4.06
_cell_volume 2588.76(10)
_computing_cell_refinement
;
PROCESS-AUTO (Rigaku, 1998)
;
_computing_data_collection
;
PROCESS-AUTO (Rigaku, 1998)
;
_computing_data_reduction
;
PROCESS-AUTO (Rigaku, 1998)
;
_computing_molecular_graphics
;
CrystalStructure (Rigaku & Rigaku Americas Corporation, 2014)
and <i>ORTEPII</i> (Johnson, 1976)
;
_computing_publication_material
;
CrystalStructure (Rigaku & Rigaku Americas Corporation, 2014)
;
_computing_structure_refinement
;
SHELXL2014 (Sheldrick, 2015)
;
_computing_structure_solution
;
SHELXS2013 (Sheldrick, 2008)
;
_diffrn_ambient_temperature 93
_diffrn_detector_area_resol_mean 10.000
_diffrn_measured_fraction_theta_full 1.000
_diffrn_measured_fraction_theta_max 1.000
_diffrn_measurement_device_type 'Rigaku R-AXIS RAPID'
_diffrn_measurement_method \w
_diffrn_radiation_type 'Cu K\a'
_diffrn_radiation_wavelength 1.54187
_diffrn_reflns_av_R_equivalents 0.0278
_diffrn_reflns_limit_h_max 10
_diffrn_reflns_limit_h_min -10
_diffrn_reflns_limit_k_max 14
_diffrn_reflns_limit_k_min -14
_diffrn_reflns_limit_l_max 28
_diffrn_reflns_limit_l_min -28
_diffrn_reflns_number 29755
_diffrn_reflns_theta_full 67.687
_diffrn_reflns_theta_max 68.216
_diffrn_reflns_theta_min 4.058
_diffrn_standards_number 0
_exptl_absorpt_coefficient_mu 1.246
_exptl_absorpt_correction_T_max 0.951
_exptl_absorpt_correction_T_min 0.749
_exptl_absorpt_correction_type multi-scan
_exptl_absorpt_process_details
;
(ABSCOR; Higashi, 1995)
;
_exptl_crystal_colour colourless
_exptl_crystal_density_diffrn 1.525
_exptl_crystal_density_method 'not measured'
_exptl_crystal_description block
_exptl_crystal_F_000 1272.00
_exptl_crystal_size_max 0.170
_exptl_crystal_size_mid 0.080
_exptl_crystal_size_min 0.040
_refine_diff_density_max 0.21
_refine_diff_density_min -0.25
_refine_ls_abs_structure_details
;
Flack x parameter determined using 1851 quotients [(I^+^)  -(I^-^)]/[(I^+^) +
(I^-^)] (Parsons <i>et al.</i>,  2013)
;
_refine_ls_abs_structure_Flack 0.02(5)
_refine_ls_extinction_method none
_refine_ls_goodness_of_fit_ref 1.078
_refine_ls_hydrogen_treatment constr
_refine_ls_number_parameters 353
_refine_ls_number_reflns 4745
_refine_ls_number_restraints 0
_refine_ls_R_factor_all 0.0343
_refine_ls_R_factor_gt 0.0321
_refine_ls_shift/su_max 0.000
_refine_ls_structure_factor_coef Fsqd
_refine_ls_weighting_details 'w = 1/[\s^2^(Fo^2^)+(0.0360P)^2^+1.3257P] where P=(Fo^2^+2Fc^2^)/3'
_refine_ls_weighting_scheme calc
_refine_ls_wR_factor_gt 0.0768
_refine_ls_wR_factor_ref 0.0785
_reflns_number_gt 4506
_reflns_number_total 4746
_reflns_threshold_expression F^2^>2.0\s(F^2^)
_cod_data_source_file sk3602sup1.cif
_cod_data_source_block I
_cod_original_cell_volume 2588.74(10)
_cod_database_code 2020207
_shelxl_version_number 2.014

loop_
_symmetry_equiv_pos_site_id
_symmetry_equiv_pos_as_xyz
1 +X,+Y,+Z
2 1/2+X,1/2-Y,-Z
3 -X,1/2+Y,1/2-Z
4 1/2-X,-Y,1/2+Z

loop_
_atom_site_type_symbol
_atom_site_label
_atom_site_fract_x
_atom_site_fract_y
_atom_site_fract_z
_atom_site_U_iso_or_equiv
_atom_site_adp_type
_atom_site_calc_flag
_atom_site_occupancy
C C1 0.2770(3) 0.3180(2) 0.14248(11) 0.0142(6) Uani d 1
H H1 0.2961 0.2415 0.1297 0.017 Uiso calc 1
C C2 0.3914(3) 0.3940(2) 0.11538(11) 0.0138(6) Uani d 1
H H2 0.3798 0.3870 0.0737 0.017 Uiso calc 1
C C3 0.3593(3) 0.5131(2) 0.13070(11) 0.0147(6) Uani d 1
H H3 0.3762 0.5239 0.1719 0.018 Uiso calc 1
C C4 0.1964(3) 0.5416(2) 0.11636(11) 0.0131(5) Uani d 1
H H4 0.1834 0.5416 0.0746 0.016 Uiso calc 1
C C5 0.0888(3) 0.4594(2) 0.14239(11) 0.0134(6) Uani d 1
H H5 0.0957 0.4652 0.1843 0.016 Uiso calc 1
C C6 -0.0723(3) 0.4781(2) 0.12510(11) 0.0148(6) Uani d 1
H H6A -0.1379 0.4219 0.1423 0.018 Uiso calc 1
H H6B -0.1064 0.5506 0.1382 0.018 Uiso calc 1
C C1' -0.2237(3) 0.5059(2) 0.04481(11) 0.0141(6) Uani d 1
H H1' -0.3043 0.4680 0.0667 0.017 Uiso calc 1
C C2' -0.2348(3) 0.4723(2) -0.01695(11) 0.0135(5) Uani d 1
H H2' -0.3387 0.4908 -0.0300 0.016 Uiso calc 1
C C3' -0.1249(3) 0.5375(2) -0.05324(11) 0.0144(6) Uani d 1
H H3' -0.0196 0.5171 -0.0428 0.017 Uiso calc 1
C C4' -0.1472(3) 0.6597(2) -0.04307(11) 0.0144(6) Uani d 1
H H4' -0.0656 0.7000 -0.0632 0.017 Uiso calc 1
C C5' -0.1329(3) 0.6833(2) 0.01961(11) 0.0147(6) Uani d 1
H H5' -0.0296 0.6631 0.0327 0.018 Uiso calc 1
C C6' -0.1656(3) 0.8017(2) 0.03527(12) 0.0169(6) Uani d 1
H H6'A -0.2649 0.8229 0.0199 0.020 Uiso calc 1
H H6'B -0.1702 0.8084 0.0767 0.020 Uiso calc 1
C C1'' 0.3843(3) 0.2114(2) 0.27478(11) 0.0151(6) Uani d 1
H H1''A 0.4693 0.1880 0.2507 0.018 Uiso calc 1
H H1''B 0.4159 0.2772 0.2958 0.018 Uiso calc 1
C C2'' 0.2493(3) 0.2386(2) 0.23816(11) 0.0138(6) Uani d 1
C C3'' 0.1086(3) 0.2740(2) 0.27000(11) 0.0147(6) Uani d 1
H H3'' 0.1026 0.2329 0.3063 0.018 Uiso calc 1
C C4'' -0.0176(3) 0.2366(2) 0.23148(11) 0.0146(6) Uani d 1
H H4'' -0.0217 0.2873 0.1986 0.018 Uiso calc 1
C C5'' 0.0453(3) 0.1280(2) 0.21129(11) 0.0147(6) Uani d 1
H H5'' 0.0218 0.0701 0.2396 0.018 Uiso calc 1
C C6'' -0.0081(3) 0.0916(2) 0.15376(12) 0.0168(6) Uani d 1
H H6''A -0.1195 0.0913 0.1532 0.020 Uiso calc 1
H H6''B 0.0267 0.1447 0.1252 0.020 Uiso calc 1
O O1 0.2998(2) 0.32480(15) 0.20110(7) 0.0129(4) Uani d 1
O O2 0.5411(2) 0.36138(15) 0.12906(8) 0.0156(4) Uani d 1
H H2O 0.5632 0.3795 0.1667 0.019 Uiso d 1
O O3 0.4545(2) 0.58567(15) 0.09989(8) 0.0155(4) Uani d 1
H H3O 0.5380 0.6052 0.1204 0.019 Uiso d 1
O O4 0.1566(2) 0.64569(15) 0.13806(8) 0.0156(4) Uani d 1
H H4O 0.1913 0.7072 0.1169 0.019 Uiso d 1
O O5 0.1284(2) 0.35025(15) 0.12608(8) 0.0133(4) Uani d 1
O O6 -0.0817(2) 0.47217(15) 0.06490(7) 0.0142(4) Uani d 1
O O2' -0.2156(2) 0.35771(16) -0.02408(8) 0.0175(4) Uani d 1
H H2'O -0.1176 0.3414 -0.0089 0.021 Uiso d 1
O O3' -0.1478(2) 0.51480(16) -0.11138(7) 0.0167(4) Uani d 1
H H3'O -0.0846 0.4578 -0.1202 0.020 Uiso d 1
O O4' -0.2890(2) 0.69603(15) -0.06447(8) 0.0171(4) Uani d 1
H H4'O -0.3658 0.6656 -0.0417 0.020 Uiso d 1
O O5' -0.2429(2) 0.62084(15) 0.05020(8) 0.0141(4) Uani d 1
O O6' -0.0529(2) 0.87410(15) 0.01399(8) 0.0156(4) Uani d 1
H H6'O -0.0557 0.8796 -0.0253 0.019 Uiso d 1
O O1'' 0.3476(2) 0.12672(15) 0.31328(8) 0.0163(4) Uani d 1
H H1''O 0.3204 0.0657 0.2924 0.020 Uiso d 1
O O2'' 0.2076(2) 0.14385(15) 0.20846(8) 0.0143(4) Uani d 1
O O3'' 0.1134(2) 0.38724(15) 0.28161(8) 0.0166(4) Uani d 1
H H3''O 0.0480 0.4112 0.3099 0.020 Uiso d 1
O O4'' -0.1634(2) 0.23174(16) 0.25579(8) 0.0165(4) Uani d 1
H H4''O -0.1484 0.2037 0.2910 0.020 Uiso d 1
O O6'' 0.0460(2) -0.01510(15) 0.13906(8) 0.0178(4) Uani d 1
H H6''O 0.1522 -0.0089 0.1343 0.021 Uiso d 1
O O1W 0.7962(2) 0.08467(17) 0.03555(8) 0.0220(5) Uani d 1
H H1WA 0.8676 0.1429 0.0312 0.026 Uiso d 1
H H1WB 0.8535 0.0227 0.0344 0.026 Uiso d 1
O O2W 0.5883(2) 0.13507(16) 0.12048(8) 0.0199(4) Uani d 1
H H2WA 0.5708 0.2152 0.1193 0.024 Uiso d 1
H H2WB 0.6542 0.1257 0.0923 0.036(10) Uiso d 1
O O3W 0.6478(2) 0.41603(16) 0.23318(8) 0.0194(4) Uani d 1
H H3WA 0.5733 0.4260 0.2629 0.023 Uiso d 1
H H3WB 0.7135 0.3659 0.2491 0.023 Uiso d 1
O O4W 0.0175(2) 0.25088(16) 0.02445(8) 0.0193(4) Uani d 1
H H4WA 0.0463 0.2993 0.0542 0.023 Uiso d 1
H H4WB 0.1068 0.2169 0.0195 0.023 Uiso d 1
O O5W 0.6019(2) 0.00096(17) 0.21743(9) 0.0230(5) Uani d 1
H H5WA 0.5942 0.0479 0.1872 0.028 Uiso d 1
H H5WB 0.6998 -0.0228 0.2236 0.028 Uiso d 1

loop_
_atom_site_aniso_label
_atom_site_aniso_U_11
_atom_site_aniso_U_22
_atom_site_aniso_U_33
_atom_site_aniso_U_12
_atom_site_aniso_U_13
_atom_site_aniso_U_23
C1 0.0147(14) 0.0159(14) 0.0118(13) 0.0026(11) -0.0027(11) 0.0010(11)
C2 0.0134(13) 0.0153(13) 0.0127(13) 0.0016(11) -0.0004(10) 0.0003(10)
C3 0.0171(14) 0.0149(13) 0.0121(12) -0.0030(11) -0.0002(11) 0.0001(11)
C4 0.0150(14) 0.0123(13) 0.0121(12) 0.0014(11) -0.0006(10) 0.0012(10)
C5 0.0146(14) 0.0130(13) 0.0126(13) 0.0002(11) 0.0005(11) -0.0003(10)
C6 0.0152(14) 0.0172(13) 0.0122(13) 0.0008(11) 0.0027(10) 0.0005(11)
C1' 0.0142(14) 0.0125(13) 0.0156(13) -0.0015(11) -0.0007(11) 0.0016(11)
C2' 0.0142(14) 0.0109(13) 0.0154(13) -0.0001(11) -0.0014(11) 0.0008(11)
C3' 0.0142(14) 0.0161(13) 0.0128(12) 0.0013(11) -0.0011(11) -0.0021(11)
C4' 0.0123(13) 0.0151(13) 0.0159(13) 0.0023(11) 0.0004(11) 0.0012(11)
C5' 0.0149(14) 0.0141(13) 0.0151(13) -0.0024(11) 0.0022(11) 0.0027(11)
C6' 0.0159(14) 0.0150(14) 0.0198(14) -0.0007(11) 0.0038(11) -0.0019(11)
C1'' 0.0160(14) 0.0145(13) 0.0148(13) -0.0007(11) -0.0007(11) 0.0021(11)
C2'' 0.0170(14) 0.0120(13) 0.0124(13) -0.0024(11) 0.0009(11) 0.0011(11)
C3'' 0.0175(14) 0.0126(13) 0.0140(13) 0.0009(11) 0.0008(11) 0.0027(11)
C4'' 0.0134(14) 0.0153(14) 0.0152(13) 0.0000(11) 0.0003(11) 0.0035(11)
C5'' 0.0128(13) 0.0148(14) 0.0165(13) -0.0020(11) -0.0003(11) 0.0028(11)
C6'' 0.0185(15) 0.0140(13) 0.0179(14) -0.0011(12) -0.0003(11) 0.0007(11)
O1 0.0155(10) 0.0114(9) 0.0119(9) -0.0019(7) -0.0004(7) 0.0015(7)
O2 0.0147(9) 0.0171(10) 0.0151(9) 0.0015(8) -0.0015(8) 0.0002(8)
O3 0.0148(10) 0.0166(10) 0.0152(9) -0.0058(8) -0.0008(8) 0.0031(8)
O4 0.0185(10) 0.0108(9) 0.0173(9) 0.0004(8) 0.0025(8) 0.0003(8)
O5 0.0120(9) 0.0130(9) 0.0149(9) 0.0005(8) -0.0013(7) -0.0012(7)
O6 0.0139(10) 0.0173(10) 0.0114(9) 0.0014(8) -0.0017(7) -0.0006(8)
O2' 0.0161(10) 0.0145(9) 0.0218(10) -0.0013(8) -0.0038(8) -0.0012(8)
O3' 0.0187(10) 0.0180(10) 0.0134(9) 0.0033(8) -0.0005(8) -0.0027(8)
O4' 0.0168(10) 0.0166(10) 0.0177(10) 0.0021(8) -0.0008(8) 0.0023(8)
O5' 0.0134(10) 0.0127(9) 0.0163(9) 0.0001(8) 0.0014(8) 0.0011(8)
O6' 0.0168(9) 0.0144(9) 0.0158(9) -0.0036(8) 0.0001(8) 0.0012(8)
O1'' 0.0182(10) 0.0154(9) 0.0152(9) 0.0006(8) -0.0029(8) 0.0031(8)
O2'' 0.0137(9) 0.0138(10) 0.0156(9) -0.0007(8) 0.0002(7) -0.0016(8)
O3'' 0.0187(10) 0.0119(9) 0.0192(10) -0.0003(8) 0.0044(8) -0.0028(8)
O4'' 0.0132(10) 0.0201(10) 0.0161(9) 0.0007(8) 0.0011(8) 0.0038(8)
O6'' 0.0173(10) 0.0163(10) 0.0199(10) -0.0022(8) 0.0034(8) -0.0039(8)
O1W 0.0212(11) 0.0202(10) 0.0245(11) 0.0007(9) 0.0008(9) -0.0012(9)
O2W 0.0218(10) 0.0174(10) 0.0205(10) -0.0003(9) 0.0024(8) 0.0017(8)
O3W 0.0210(11) 0.0200(10) 0.0171(9) 0.0009(9) 0.0003(8) 0.0001(8)
O4W 0.0185(10) 0.0179(10) 0.0216(10) 0.0033(8) -0.0030(8) -0.0030(9)
O5W 0.0180(10) 0.0255(11) 0.0255(11) 0.0025(9) 0.0000(9) 0.0076(9)

loop_
_atom_type_symbol
_atom_type_description
_atom_type_scat_dispersion_real
_atom_type_scat_dispersion_imag
_atom_type_scat_source
C C 0.0181 0.0091
;
International Tables for Crystallography
(1992, Vol. C, Tables 4.2.6.8 and 6.1.1.4)
;
H H 0.0000 0.0000
;
International Tables for Crystallography
(1992, Vol. C, Table 6.1.1.4)
;
O O 0.0492 0.0322
;
International Tables for Crystallography
(1992, Vol. C, Tables 4.2.6.8 and 6.1.1.4)
;

loop_
_geom_angle_atom_site_label_1
_geom_angle_atom_site_label_2
_geom_angle_atom_site_label_3
_geom_angle
_geom_angle_publ_flag
C2 C1 O1 106.6(2) no
C2 C1 O5 109.4(2) no
O1 C1 O5 112.6(2) no
C1 C2 C3 111.0(2) no
C1 C2 O2 110.8(2) no
C3 C2 O2 112.8(2) no
C2 C3 C4 110.0(2) no
C2 C3 O3 111.2(2) no
C4 C3 O3 107.7(2) no
C3 C4 C5 110.7(2) no
C3 C4 O4 111.1(2) no
C5 C4 O4 106.9(2) no
C4 C5 C6 112.7(2) no
C4 C5 O5 110.7(2) no
C6 C5 O5 107.5(2) no
C5 C6 O6 108.6(2) no
C2' C1' O6 107.7(2) no
C2' C1' O5' 110.2(2) no
O6 C1' O5' 111.5(2) no
C1' C2' C3' 111.1(2) no
C1' C2' O2' 111.9(2) no
C3' C2' O2' 111.8(2) no
C2' C3' C4' 109.9(2) no
C2' C3' O3' 110.7(2) no
C4' C3' O3' 109.0(2) no
C3' C4' C5' 109.3(2) no
C3' C4' O4' 111.3(2) no
C5' C4' O4' 111.2(2) no
C4' C5' C6' 113.8(2) no
C4' C5' O5' 109.7(2) no
C6' C5' O5' 104.7(2) no
C5' C6' O6' 111.8(2) no
C2'' C1'' O1'' 110.4(2) no
C1'' C2'' C3'' 115.2(2) no
C1'' C2'' O1 105.3(2) no
C1'' C2'' O2'' 108.3(2) no
C3'' C2'' O1 110.4(2) no
C3'' C2'' O2'' 105.5(2) no
O1 C2'' O2'' 112.2(2) no
C2'' C3'' C4'' 102.7(2) no
C2'' C3'' O3'' 110.5(2) no
C4'' C3'' O3'' 115.9(2) no
C3'' C4'' C5'' 100.5(2) no
C3'' C4'' O4'' 116.2(2) no
C5'' C4'' O4'' 115.3(2) no
C4'' C5'' C6'' 115.3(2) no
C4'' C5'' O2'' 105.2(2) no
C6'' C5'' O2'' 107.9(2) no
C5'' C6'' O6'' 112.5(2) no
C1 O1 C2'' 120.9(2) no
C1 O5 C5 114.2(2) no
C6 O6 C1' 112.01(19) no
C1' O5' C5' 113.5(2) no
C2'' O2'' C5'' 110.3(2) no
H1 C1 C2 109 no
H1 C1 O1 109 no
H1 C1 O5 109 no
C1 C2 H2 107 no
H2 C2 C3 107 no
H2 C2 O2 107 no
C2 C3 H3 109 no
H3 C3 C4 109 no
H3 C3 O3 109 no
C3 C4 H4 109 no
H4 C4 C5 109 no
H4 C4 O4 109 no
C4 C5 H5 109 no
H5 C5 C6 109 no
H5 C5 O5 109 no
C5 C6 H6A 110 no
C5 C6 H6B 110 no
H6A C6 H6B 108 no
H6A C6 O6 110 no
H6B C6 O6 110 no
H1' C1' C2' 109 no
H1' C1' O6 109 no
H1' C1' O5' 109 no
C1' C2' H2' 107 no
H2' C2' C3' 107 no
H2' C2' O2' 107 no
C2' C3' H3' 109 no
H3' C3' C4' 109 no
H3' C3' O3' 109 no
C3' C4' H4' 108 no
H4' C4' C5' 108 no
H4' C4' O4' 108 no
C4' C5' H5' 110 no
H5' C5' C6' 110 no
H5' C5' O5' 110 no
C5' C6' H6'A 109 no
C5' C6' H6'B 109 no
H6'A C6' H6'B 108 no
H6'A C6' O6' 109 no
H6'B C6' O6' 109 no
H1''A C1'' H1''B 108 no
H1''A C1'' C2'' 110 no
H1''A C1'' O1'' 110 no
H1''B C1'' C2'' 110 no
H1''B C1'' O1'' 110 no
C2'' C3'' H3'' 109 no
H3'' C3'' C4'' 109 no
H3'' C3'' O3'' 109 no
C3'' C4'' H4'' 108 no
H4'' C4'' C5'' 108 no
H4'' C4'' O4'' 108 no
C4'' C5'' H5'' 109 no
H5'' C5'' C6'' 109 no
H5'' C5'' O2'' 109 no
C5'' C6'' H6''A 109 no
C5'' C6'' H6''B 109 no
H6''A C6'' H6''B 108 no
H6''A C6'' O6'' 109 no
H6''B C6'' O6'' 109 no
C2 O2 H2O 110 no
C3 O3 H3O 111 no
C4 O4 H4O 116 no
C2' O2' H2'O 106 no
C3' O3' H3'O 106 no
C4' O4' H4'O 108 no
C6' O6' H6'O 112 no
C1'' O1'' H1''O 108 no
C3'' O3'' H3''O 115 no
C4'' O4'' H4''O 105 no
C6'' O6'' H6''O 107 no
H1WA O1W H1WB 104 no
H2WA O2W H2WB 102 no
H3WA O3W H3WB 102 no
H4WA O4W H4WB 98 no
H5WA O5W H5WB 113 no

loop_
_geom_bond_atom_site_label_1
_geom_bond_atom_site_label_2
_geom_bond_distance
_geom_bond_publ_flag
C1 C2 1.522(4) no
C1 O1 1.410(3) no
C1 O5 1.433(3) no
C2 C3 1.532(4) no
C2 O2 1.426(3) no
C3 C4 1.527(4) no
C3 O3 1.429(3) no
C4 C5 1.520(4) no
C4 O4 1.422(3) no
C5 C6 1.507(4) no
C5 O5 1.437(3) no
C6 O6 1.435(3) no
C1' C2' 1.528(4) no
C1' O6 1.411(3) no
C1' O5' 1.425(3) no
C2' C3' 1.528(4) no
C2' O2' 1.426(3) no
C3' C4' 1.529(4) no
C3' O3' 1.424(3) no
C4' C5' 1.523(4) no
C4' O4' 1.430(3) no
C5' C6' 1.526(4) no
C5' O5' 1.439(3) no
C6' O6' 1.430(3) no
C1'' C2'' 1.519(4) no
C1'' O1'' 1.422(3) no
C2'' C3'' 1.525(4) no
C2'' O1 1.447(3) no
C2'' O2'' 1.409(3) no
C3'' C4'' 1.518(4) no
C3'' O3'' 1.416(3) no
C4'' C5'' 1.522(4) no
C4'' O4'' 1.419(3) no
C5'' C6'' 1.515(4) no
C5'' O2'' 1.457(3) no
C6'' O6'' 1.437(3) no
C1 H1 1.00 no
C2 H2 1.00 no
C3 H3 1.00 no
C4 H4 1.00 no
C5 H5 1.00 no
C6 H6A 0.99 no
C6 H6B 0.99 no
C1' H1' 1.00 no
C2' H2' 1.00 no
C3' H3' 1.00 no
C4' H4' 1.00 no
C5' H5' 1.00 no
C6' H6'A 0.99 no
C6' H6'B 0.99 no
C1'' H1''A 0.99 no
C1'' H1''B 0.99 no
C3'' H3'' 1.00 no
C4'' H4'' 1.00 no
C5'' H5'' 1.00 no
C6'' H6''A 0.99 no
C6'' H6''B 0.99 no
O2 H2O 0.94 no
O3 H3O 0.92 no
O4 H4O 0.96 no
O2' H2'O 0.96 no
O3' H3'O 0.92 no
O4' H4'O 0.95 no
O6' H6'O 0.94 no
O1'' H1''O 0.93 no
O3'' H3''O 0.94 no
O4'' H4''O 0.91 no
O6'' H6''O 0.95 no
O1W H1WA 0.96 no
O1W H1WB 0.92 no
O2W H2WA 0.99 no
O2W H2WB 0.90 no
O3W H3WA 0.98 no
O3W H3WB 0.93 no
O4W H4WA 0.96 no
O4W H4WB 0.90 no
O5W H5WA 0.92 no
O5W H5WB 0.93 no

loop_
_geom_hbond_atom_site_label_D
_geom_hbond_atom_site_label_H
_geom_hbond_atom_site_label_A
_geom_hbond_site_symmetry_A
_geom_hbond_distance_DH
_geom_hbond_distance_HA
_geom_hbond_distance_DA
_geom_hbond_angle_DHA
_geom_hbond_publ_flag
O2 H2O O3W . 0.94 1.81 2.733(3) 167 no
O3 H3O O1'' 3_655 0.92 1.89 2.758(3) 156 no
O4 H4O O4' 2_565 0.96 1.73 2.657(3) 162 no
O2' H2'O O4W . 0.96 1.82 2.708(3) 153 no
O3' H3'O O2W 2_455 0.92 1.91 2.797(3) 161 no
O4' H4'O O6' 2_465 0.95 1.85 2.771(3) 162 no
O6' H6'O O3 2_465 0.94 1.83 2.752(3) 170 no
O1'' H1''O O3W 3_645 0.93 1.953 2.809(3) 152 no
O3'' H3''O O6'' 3_555 0.94 1.73 2.645(3) 166 no
O4'' H4''O O4 3_545 0.91 1.83 2.735(3) 169 no
O6'' H6''O O3' 2_555 0.95 1.86 2.799(3) 168 no
O1W H1WA O4W 1_655 0.96 1.88 2.844(3) 176 no
O1W H1WB O6' 1_645 0.92 2.06 2.954(3) 165 no
O2W H2WA O2 . 0.99 1.83 2.813(3) 171 no
O2W H2WB O1W . 0.90 1.91 2.805(3) 172 no
O3W H3WA O5W 3_655 0.98 1.87 2.717(3) 144 no
O3W H3WB O4'' 1_655 0.93 1.98 2.865(3) 158 no
O4W H4WA O5 . 0.96 1.96 2.879(3) 160 no
O4W H4WA O6 . 0.96 2.42 3.010(3) 120 no
O4W H4WB O2' 2_555 0.90 1.83 2.719(3) 169 no
O5W H5WA O2W . 0.92 1.91 2.833(3) 175 no
O5W H5WB O3'' 3_645 0.93 2.00 2.888(3) 160 no

loop_
_geom_torsion_atom_site_label_1
_geom_torsion_atom_site_label_2
_geom_torsion_atom_site_label_3
_geom_torsion_atom_site_label_4
_geom_torsion
_geom_torsion_publ_flag
C2 C1 O1 C2'' -158.51(17) no
O1 C1 C2 C3 -65.8(2) no
O1 C1 C2 O2 60.3(2) no
C2 C1 O5 C5 -60.2(2) no
O5 C1 C2 C3 56.3(3) no
O5 C1 C2 O2 -177.67(18) no
O1 C1 O5 C5 58.2(2) no
O5 C1 O1 C2'' 81.6(2) no
C1 C2 C3 C4 -53.6(3) no
C1 C2 C3 O3 -172.78(19) no
O2 C2 C3 C4 -178.54(18) no
O2 C2 C3 O3 62.3(3) no
C2 C3 C4 C5 52.2(3) no
C2 C3 C4 O4 170.87(19) no
O3 C3 C4 C5 173.53(17) no
O3 C3 C4 O4 -67.8(2) no
C3 C4 C5 C6 -174.79(18) no
C3 C4 C5 O5 -54.4(3) no
O4 C4 C5 C6 64.1(2) no
O4 C4 C5 O5 -175.54(18) no
C4 C5 C6 O6 58.3(3) no
C4 C5 O5 C1 59.7(2) no
C6 C5 O5 C1 -176.85(17) no
O5 C5 C6 O6 -63.9(2) no
C5 C6 O6 C1' -170.50(17) no
C2' C1' O6 C6 -167.23(17) no
O6 C1' C2' C3' -67.8(2) no
O6 C1' C2' O2' 58.0(3) no
C2' C1' O5' C5' -59.6(2) no
O5' C1' C2' C3' 54.0(3) no
O5' C1' C2' O2' 179.81(19) no
O6 C1' O5' C5' 60.0(2) no
O5' C1' O6 C6 71.7(2) no
C1' C2' C3' C4' -52.9(3) no
C1' C2' C3' O3' -173.37(19) no
O2' C2' C3' C4' -178.63(18) no
O2' C2' C3' O3' 60.9(3) no
C2' C3' C4' C5' 54.8(3) no
C2' C3' C4' O4' -68.4(3) no
O3' C3' C4' C5' 176.36(18) no
O3' C3' C4' O4' 53.1(3) no
C3' C4' C5' C6' -175.39(19) no
C3' C4' C5' O5' -58.5(3) no
O4' C4' C5' C6' -52.1(3) no
O4' C4' C5' O5' 64.7(3) no
C4' C5' C6' O6' -67.9(3) no
C4' C5' O5' C1' 62.4(2) no
C6' C5' O5' C1' -175.18(17) no
O5' C5' C6' O6' 172.35(19) no
O1'' C1'' C2'' C3'' 58.1(3) no
O1'' C1'' C2'' O1 -179.95(18) no
O1'' C1'' C2'' O2'' -59.7(3) no
C1'' C2'' C3'' C4'' -150.5(2) no
C1'' C2'' C3'' O3'' 85.3(3) no
C1'' C2'' O1 C1 129.89(19) no
C1'' C2'' O2'' C5'' 133.85(19) no
C3'' C2'' O1 C1 -105.2(2) no
O1 C2'' C3'' C4'' 90.3(2) no
O1 C2'' C3'' O3'' -33.8(3) no
C3'' C2'' O2'' C5'' 10.0(2) no
O2'' C2'' C3'' C4'' -31.2(2) no
O2'' C2'' C3'' O3'' -155.36(19) no
O1 C2'' O2'' C5'' -110.3(2) no
O2'' C2'' O1 C1 12.3(3) no
C2'' C3'' C4'' C5'' 38.8(2) no
C2'' C3'' C4'' O4'' 163.9(2) no
O3'' C3'' C4'' C5'' 159.41(19) no
O3'' C3'' C4'' O4'' -75.5(3) no
C3'' C4'' C5'' C6'' -152.2(2) no
C3'' C4'' C5'' O2'' -33.5(2) no
O4'' C4'' C5'' C6'' 82.0(3) no
O4'' C4'' C5'' O2'' -159.22(19) no
C4'' C5'' C6'' O6'' -175.5(2) no
C4'' C5'' O2'' C2'' 15.2(2) no
C6'' C5'' O2'' C2'' 138.72(19) no
O2'' C5'' C6'' O6'' 67.3(3) no

_cod_database_fobs_code 2020207
